data_2106459
loop_
_publ_author_name
'Vlasse, M.'
'Matejka, G.'
'Tressaud, A.'
'Wanklyn, B.M.'

_publ_section_title
;
 The crystal structure of K2 Fe F5
;
_journal_name_full 'Acta Crystallographica B (24,1968-38,1982)'
_journal_page_first 3377
_journal_page_last 3380
_journal_volume 33
_journal_year 1977
_chemical_formula_sum 'F5 Fe K2'
_chemical_name_systematic 'K2 Fe F5'
_space_group_IT_number 33
_symmetry_space_group_name_Hall 'P -2ac -2n'
_symmetry_space_group_name_H-M 'P n 21 a'
_cell_angle_alpha 90
_cell_angle_beta 90
_cell_angle_gamma 90
_cell_formula_units_Z 16
_cell_length_a 20.39
_cell_length_b 7.399
_cell_length_c 12.84
_cell_volume 1937.114
_citation_journal_id_ASTM ACBCAR
_cod_data_source_file Vlasse_ACBCAR_1977_753.cif
_cod_data_source_block F5Fe1K2
_cod_original_cell_volume 1937.115
_cod_original_sg_symbol_Hall 'P 2c -2n (-x,z,y)'
_cod_original_formula_sum 'F5 Fe1 K2'
_cod_database_code 2106459

loop_
_symmetry_equiv_pos_as_xyz
x,y,z
-x,y+1/2,-z
-x+1/2,y+1/2,z+1/2
x+1/2,y,-z+1/2

loop_
_atom_site_label
_atom_site_type_symbol
_atom_site_fract_x
_atom_site_fract_y
_atom_site_fract_z
_atom_site_occupancy
_atom_site_U_iso_or_equiv
F14 F-1 0.2444 0.8157 0.0721 1 0.0
F11 F-1 0.0322 0.5147 0.3442 1 0.0
K8 K+1 0.3394 0.1785 0.0339 1 0.0
K1 K+1 0.0045 0.8483 0.0176 1 0.0
F17 F-1 0.121 0.8436 0.1519 1 0.0
F3 F-1 0.46 0.118 0.1331 1 0.0
F6 F-1 0.0977 0.1555 0.0484 1 0.0
F2 F-1 0.2015 0.1273 0.1787 1 0.0
Fe4 Fe+3 0.0783 0.6661 0.2534 1 0.0
F9 F-1 0.4041 0.544 0.0488 1 0.0
F5 F-1 0.4721 0.156 0.3378 1 0.0
F1 F-1 0.2211 0.0256 0.4636 1 0.0
F4 F-1 0.3494 0.1652 0.2349 1 0.0
K6 K+1 0.2483 0.8325 0.2877 1 0.0
F15 F-1 0.4989 0.8343 0.2388 1 0.0
F12 F-1 0.0416 0.5657 0.1263 1 0.0
F20 F-1 0.2959 0.5403 0.1598 1 0.0
K3 K+1 0.085 0.1703 0.2791 1 0.0
F19 F-1 0.1104 0.8241 0.3577 1 0.0
F7 F-1 0.1379 0.316 0.4453 1 0.0
F16 F-1 0.3721 0.8397 0.1581 1 0.0
F10 F-1 0.1521 0.5263 0.2463 1 0.0
Fe1 Fe+3 0.4224 0.0034 0.2505 1 0.0
K5 K+1 0.4181 0.488 0.2632 1 0.0
Fe2 Fe+3 0.3294 0.6744 0.0521 1 0.0
K4 K+1 0.2511 0.3453 0.3224 1 0.0
F18 F-1 0.3882 0.8819 0.3623 1 0.0
Fe3 Fe+3 0.1721 0 0.0544 1 0.0
F13 F-1 0.2784 0.6191 0.4491 1 0.0
K2 K+1 0.1662 0.4732 0.042 1 0.0
K7 K+1 0.4914 0.824 0.0187 1 0.0
F8 F-1 0.3548 0.334 0.4507 1 0.0
